data_4310472
loop_
_publ_author_name
'Kaian Yao'
'Xin Zhang'
'Huilan Chen'
'Yuhua Mei'
'Yizhi Li'

_publ_section_title
;
 Synthesis and Crystal Structures of A New Series of Intramolecular
 Bridged Alkylcobaloxime Complexes
;
_journal_name_full 'Inorganic Chemistry'
_journal_page_first 577
_journal_page_last 583
_journal_paper_doi 10.1021/ic035147g
_journal_volume 43
_journal_year 2004
_chemical_formula_moiety 'Cl O4, C16 H25 Co N5 O4'
_chemical_formula_sum 'C16 H25 Cl Co N5 O8'
_chemical_formula_weight 509.79
_chemical_name_systematic
; 
 ? 
;
_space_group_IT_number 14
_symmetry_cell_setting monoclinic
_symmetry_space_group_name_Hall '-P 2ybc'
_symmetry_space_group_name_H-M 'P 1 21/c 1'
_atom_sites_solution_hydrogens geom
_atom_sites_solution_primary direct
_atom_sites_solution_secondary difmap
_audit_creation_method SHELXL-97
_cell_angle_alpha 90.00
_cell_angle_beta 95.71(1)
_cell_angle_gamma 90.00
_cell_formula_units_Z 4
_cell_length_a 8.315(1)
_cell_length_b 11.812(1)
_cell_length_c 22.357(2)
_cell_measurement_reflns_used 3496
_cell_measurement_temperature 293(2)
_cell_measurement_theta_max 25.94
_cell_measurement_theta_min 2.46
_cell_volume 2184.9(4)
_computing_cell_refinement 'Bruker SMART'
_computing_data_collection 'Bruker SMART'
_computing_data_reduction 'Bruker SHELXTL'
_computing_molecular_graphics 'Bruker SHELXTL'
_computing_publication_material 'Bruker SHELXTL'
_computing_structure_refinement 'Bruker SHELXTL'
_computing_structure_solution 'Bruker SHELXTL'
_diffrn_ambient_temperature 293(2)
_diffrn_measured_fraction_theta_full 0.999
_diffrn_measured_fraction_theta_max 0.999
_diffrn_radiation_monochromator graphite
_diffrn_radiation_source 'fine-focus sealed tube'
_diffrn_radiation_type MoK\a
_diffrn_radiation_wavelength 0.71073
_diffrn_reflns_av_R_equivalents 0.0308
_diffrn_reflns_av_sigmaI/netI 0.0356
_diffrn_reflns_limit_h_max 9
_diffrn_reflns_limit_h_min -9
_diffrn_reflns_limit_k_max 14
_diffrn_reflns_limit_k_min -14
_diffrn_reflns_limit_l_max 26
_diffrn_reflns_limit_l_min -22
_diffrn_reflns_number 10922
_diffrn_reflns_theta_full 25.00
_diffrn_reflns_theta_max 25.00
_diffrn_reflns_theta_min 1.95
_exptl_absorpt_coefficient_mu 0.960
_exptl_absorpt_correction_T_max 0.825
_exptl_absorpt_correction_T_min 0.794
_exptl_absorpt_correction_type empirical
_exptl_crystal_density_diffrn 1.550
_exptl_crystal_density_method 'not measured'
_exptl_crystal_F_000 1056
_exptl_crystal_size_max 0.3
_exptl_crystal_size_mid 0.2
_exptl_crystal_size_min 0.2
_refine_diff_density_max 0.833
_refine_diff_density_min -0.377
_refine_diff_density_rms 0.082
_refine_ls_extinction_method none
_refine_ls_goodness_of_fit_ref 1.051
_refine_ls_hydrogen_treatment mixed
_refine_ls_matrix_type full
_refine_ls_number_parameters 292
_refine_ls_number_reflns 3839
_refine_ls_number_restraints 0
_refine_ls_restrained_S_all 1.051
_refine_ls_R_factor_all 0.0674
_refine_ls_R_factor_gt 0.0526
_refine_ls_shift/su_max 0.000
_refine_ls_shift/su_mean 0.000
_refine_ls_structure_factor_coef Fsqd
_refine_ls_weighting_details 'calc w=1/[\s^2^(Fo^2^)+(0.0884P)^2^+0.5191P] where P=(Fo^2^+2Fc^2^)/3'
_refine_ls_weighting_scheme calc
_refine_ls_wR_factor_gt 0.1433
_refine_ls_wR_factor_ref 0.1511
_reflns_number_gt 2966
_reflns_number_total 3839
_reflns_threshold_expression >2sigma(I)
_cod_data_source_file ic035147gsi20031003_094513_3.cif
_cod_data_source_block for_compound4
_cod_depositor_comments
;
The following automatic conversions were performed:
'_symmetry_cell_setting' value 'Monoclinic' changed to 'monoclinic'
according to '/home/saulius/struct/CIF-dictionaries/cif_core.dic'
dictionary named 'cif_core.dic' version 2.4.1 from 2010-06-29.

Automatic conversion script
Id: cif_fix_enum 1527 2010-12-29 10:47:43Z saulius 
;
_cod_database_code 4310472

loop_
_symmetry_equiv_pos_as_xyz
'x, y, z'
'-x, y+1/2, -z+1/2'
'-x, -y, -z'
'x, -y-1/2, z-1/2'

loop_
_atom_site_label
_atom_site_type_symbol
_atom_site_fract_x
_atom_site_fract_y
_atom_site_fract_z
_atom_site_U_iso_or_equiv
_atom_site_adp_type
_atom_site_occupancy
_atom_site_symmetry_multiplicity
_atom_site_calc_flag
_atom_site_refinement_flags
_atom_site_disorder_assembly
_atom_site_disorder_group
Co1 Co 0.32513(5) 0.74241(4) 0.40817(2) 0.03804(19) Uani 1 1 d . . .
C1 C 0.4243(5) 0.6098(4) 0.24285(18) 0.0607(11) Uani 1 1 d . . .
H1A H 0.5054 0.5518 0.2478 0.091 Uiso 1 1 calc R . .
H1B H 0.4506 0.6620 0.2124 0.091 Uiso 1 1 calc R . .
H1C H 0.3210 0.5760 0.2311 0.091 Uiso 1 1 calc R . .
C2 C 0.4180(4) 0.6709(3) 0.30036(15) 0.0423(8) Uani 1 1 d . . .
C3 C 0.5475(5) 0.7444(3) 0.32587(18) 0.0449(9) Uani 1 1 d . . .
C4 C 0.6882(5) 0.7776(4) 0.2943(2) 0.0612(11) Uani 1 1 d . . .
H4A H 0.7362 0.8448 0.3125 0.092 Uiso 1 1 calc R . .
H4B H 0.6536 0.7921 0.2528 0.092 Uiso 1 1 calc R . .
H4C H 0.7663 0.7175 0.2973 0.092 Uiso 1 1 calc R . .
C5 C 0.2519(7) 0.8823(4) 0.5751(2) 0.0820(16) Uani 1 1 d . . .
H5A H 0.3455 0.8574 0.6002 0.123 Uiso 1 1 calc R . .
H5B H 0.1565 0.8658 0.5944 0.123 Uiso 1 1 calc R . .
H5C H 0.2588 0.9625 0.5686 0.123 Uiso 1 1 calc R . .
C6 C 0.2437(5) 0.8221(3) 0.51597(16) 0.0515(10) Uani 1 1 d . . .
C7 C 0.0979(5) 0.7659(3) 0.48830(17) 0.0478(9) Uani 1 1 d . . .
C8 C -0.0576(6) 0.7636(5) 0.5162(2) 0.0780(15) Uani 1 1 d . . .
H8A H -0.1054 0.8376 0.5140 0.117 Uiso 1 1 calc R . .
H8B H -0.0375 0.7411 0.5575 0.117 Uiso 1 1 calc R . .
H8C H -0.1299 0.7105 0.4951 0.117 Uiso 1 1 calc R . .
C9 C 0.2567(6) 0.4739(4) 0.3576(2) 0.0752(14) Uani 1 1 d . . .
H9A H 0.1820 0.4112 0.3504 0.090 Uiso 1 1 calc R . .
H9B H 0.3578 0.4527 0.3424 0.090 Uiso 1 1 calc R . .
C10 C 0.2862(6) 0.4959(3) 0.4252(2) 0.0601(11) Uani 1 1 d . . .
H10A H 0.1832 0.5120 0.4403 0.072 Uiso 1 1 calc R . .
H10B H 0.3285 0.4273 0.4447 0.072 Uiso 1 1 calc R . .
C11 C 0.4017(5) 0.5925(3) 0.44313(18) 0.0523(10) Uani 1 1 d . . .
H11A H 0.5065 0.5752 0.4299 0.063 Uiso 1 1 calc R . .
H11B H 0.4150 0.5984 0.4866 0.063 Uiso 1 1 calc R . .
C12 C 0.2972(5) 0.9948(3) 0.38818(19) 0.0519(10) Uani 1 1 d . . .
H12 H 0.3819 0.9963 0.4187 0.062 Uiso 1 1 calc R . .
C13 C 0.2398(6) 1.0950(4) 0.3652(2) 0.0653(12) Uani 1 1 d . . .
H13 H 0.2856 1.1631 0.3790 0.078 Uiso 1 1 calc R . .
C14 C 0.1118(6) 1.0937(4) 0.3206(2) 0.0702(13) Uani 1 1 d . . .
H14 H 0.0679 1.1608 0.3045 0.084 Uiso 1 1 calc R . .
C15 C 0.0516(6) 0.9916(4) 0.3009(2) 0.0686(12) Uani 1 1 d . . .
H15 H -0.0338 0.9880 0.2708 0.082 Uiso 1 1 calc R . .
C16 C 0.1177(5) 0.8947(4) 0.32579(18) 0.0564(10) Uani 1 1 d . . .
H16 H 0.0761 0.8256 0.3115 0.068 Uiso 1 1 calc R . .
H3 H 0.578(6) 0.852(4) 0.464(3) 0.099(16) Uiso 1 1 d . . .
N1 N 0.3041(3) 0.6634(2) 0.33539(13) 0.0423(7) Uani 1 1 d . . .
N2 N 0.5260(4) 0.7758(2) 0.38003(14) 0.0431(7) Uani 1 1 d . . .
N3 N 0.3622(4) 0.8137(3) 0.48381(13) 0.0464(7) Uani 1 1 d . . .
N4 N 0.1213(4) 0.7195(2) 0.43811(13) 0.0428(7) Uani 1 1 d . . .
N5 N 0.2385(4) 0.8940(2) 0.36939(13) 0.0424(7) Uani 1 1 d . . .
O1 O 0.1873(3) 0.5784(3) 0.32329(14) 0.0649(8) Uani 1 1 d . . .
O2 O 0.6363(3) 0.8403(2) 0.41086(13) 0.0581(7) Uani 1 1 d . . .
O3 O 0.5071(4) 0.8582(3) 0.50453(13) 0.0642(8) Uani 1 1 d . . .
O4 O -0.0143(3) 0.6692(3) 0.40830(14) 0.0781(10) Uani 1 1 d . . .
H4 H 0.0326 0.6243 0.3905 0.094 Uiso 1 1 d R . .
Cl1 Cl 0.23814(15) 0.90325(9) 0.15834(6) 0.0690(3) Uani 1 1 d . . .
O6 O 0.3710(6) 0.8759(5) 0.1962(4) 0.190(3) Uani 1 1 d . A 1
O7 O 0.1149(5) 0.8296(3) 0.1705(2) 0.1143(14) Uani 1 1 d . A 1
O8 O 0.3040(19) 0.889(2) 0.1029(11) 0.160(8) Uani 0.60 1 d P A 1
O9 O 0.1991(6) 1.0164(3) 0.1710(2) 0.1142(14) Uani 1 1 d . A 1
O8' O 0.213(3) 0.897(4) 0.0954(18) 0.160(8) Uani 0.40 1 d P A 2

loop_
_atom_site_aniso_label
_atom_site_aniso_U_11
_atom_site_aniso_U_22
_atom_site_aniso_U_33
_atom_site_aniso_U_23
_atom_site_aniso_U_13
_atom_site_aniso_U_12
Co1 0.0368(3) 0.0419(3) 0.0333(3) -0.00095(19) -0.00692(19) -0.0036(2)
C1 0.066(3) 0.071(3) 0.045(2) -0.009(2) 0.006(2) -0.003(2)
C2 0.044(2) 0.0420(19) 0.039(2) 0.0038(15) -0.0037(16) 0.0040(16)
C3 0.041(2) 0.042(2) 0.051(2) 0.0048(16) 0.0007(16) 0.0039(16)
C4 0.051(3) 0.069(3) 0.065(3) 0.008(2) 0.010(2) -0.001(2)
C5 0.115(4) 0.086(3) 0.046(3) -0.015(2) 0.015(3) -0.034(3)
C6 0.070(3) 0.049(2) 0.034(2) -0.0017(17) 0.0006(19) -0.006(2)
C7 0.052(2) 0.050(2) 0.040(2) 0.0041(17) 0.0011(17) -0.0003(18)
C8 0.062(3) 0.111(4) 0.062(3) -0.015(3) 0.014(2) 0.000(3)
C9 0.081(3) 0.049(3) 0.095(4) -0.001(2) 0.001(3) -0.006(2)
C10 0.068(3) 0.044(2) 0.065(3) 0.010(2) -0.010(2) -0.004(2)
C11 0.055(2) 0.046(2) 0.053(2) 0.0075(18) -0.0135(18) 0.0020(18)
C12 0.055(2) 0.050(2) 0.050(2) -0.0030(18) 0.0018(18) 0.0016(19)
C13 0.079(3) 0.049(2) 0.071(3) 0.001(2) 0.021(3) 0.005(2)
C14 0.075(3) 0.068(3) 0.070(3) 0.021(2) 0.023(3) 0.027(3)
C15 0.060(3) 0.086(3) 0.058(3) 0.016(3) -0.006(2) 0.014(3)
C16 0.052(2) 0.062(3) 0.053(2) 0.0048(19) -0.0087(19) 0.001(2)
N1 0.0409(17) 0.0431(16) 0.0405(16) -0.0037(13) -0.0080(13) -0.0065(13)
N2 0.0375(17) 0.0436(16) 0.0462(19) 0.0007(13) -0.0065(13) -0.0021(13)
N3 0.0535(19) 0.0488(18) 0.0341(16) -0.0021(14) -0.0090(14) -0.0107(15)
N4 0.0385(17) 0.0468(17) 0.0413(18) 0.0000(13) -0.0050(13) -0.0050(13)
N5 0.0426(17) 0.0445(17) 0.0391(17) 0.0028(13) -0.0011(13) 0.0032(13)
O1 0.0573(18) 0.076(2) 0.0615(18) -0.0235(16) 0.0036(14) -0.0257(15)
O2 0.0421(15) 0.0637(17) 0.0664(18) -0.0088(14) -0.0050(13) -0.0155(13)
O3 0.0616(18) 0.079(2) 0.0484(17) -0.0103(14) -0.0108(14) -0.0263(16)
O4 0.0509(17) 0.112(3) 0.071(2) -0.0300(19) 0.0066(15) -0.0260(18)
Cl1 0.21(2) 0.155(6) 0.130(8) -0.053(5) 0.107(16) -0.079(16)
O6 0.097(4) 0.125(4) 0.328(10) 0.049(5) -0.085(5) 0.001(3)
O7 0.101(3) 0.097(3) 0.151(4) -0.016(3) 0.038(3) -0.034(2)
O8 0.21(2) 0.155(6) 0.130(8) -0.053(5) 0.107(16) -0.079(16)
O9 0.155(4) 0.062(2) 0.121(3) 0.000(2) -0.009(3) 0.013(2)
O8' 0.21(2) 0.155(6) 0.130(8) -0.053(5) 0.107(16) -0.079(16)

loop_
_atom_type_symbol
_atom_type_description
_atom_type_scat_dispersion_real
_atom_type_scat_dispersion_imag
_atom_type_scat_source
C C 0.0033 0.0016 'International Tables Vol C Tables 4.2.6.8 and 6.1.1.4'
H H 0.0000 0.0000 'International Tables Vol C Tables 4.2.6.8 and 6.1.1.4'
N N 0.0061 0.0033 'International Tables Vol C Tables 4.2.6.8 and 6.1.1.4'
O O 0.0106 0.0060 'International Tables Vol C Tables 4.2.6.8 and 6.1.1.4'
Cl Cl 0.1484 0.1585 'International Tables Vol C Tables 4.2.6.8 and 6.1.1.4'
Co Co 0.3494 0.9721 'International Tables Vol C Tables 4.2.6.8 and 6.1.1.4'

loop_
_geom_angle_atom_site_label_1
_geom_angle_atom_site_label_2
_geom_angle_atom_site_label_3
_geom_angle
_geom_angle_site_symmetry_1
_geom_angle_site_symmetry_3
_geom_angle_publ_flag
N1 Co1 N2 79.79(13) . . ?
N1 Co1 N3 174.88(13) . . ?
N2 Co1 N3 97.73(13) . . ?
N1 Co1 N4 103.08(13) . . ?
N2 Co1 N4 175.99(12) . . ?
N3 Co1 N4 79.63(13) . . ?
N1 Co1 C11 84.11(14) . . ?
N2 Co1 C11 93.27(15) . . ?
N3 Co1 C11 91.59(15) . . ?
N4 Co1 C11 89.82(15) . . ?
N1 Co1 N5 93.90(12) . . ?
N2 Co1 N5 87.87(12) . . ?
N3 Co1 N5 90.47(12) . . ?
N4 Co1 N5 89.14(12) . . ?
C11 Co1 N5 177.49(13) . . ?
C2 C1 H1A 109.5 . . ?
C2 C1 H1B 109.5 . . ?
H1A C1 H1B 109.5 . . ?
C2 C1 H1C 109.5 . . ?
H1A C1 H1C 109.5 . . ?
H1B C1 H1C 109.5 . . ?
N1 C2 C3 111.2(3) . . ?
N1 C2 C1 125.9(3) . . ?
C3 C2 C1 122.9(3) . . ?
N2 C3 C2 111.8(3) . . ?
N2 C3 C4 124.0(4) . . ?
C2 C3 C4 124.2(4) . . ?
C3 C4 H4A 109.5 . . ?
C3 C4 H4B 109.5 . . ?
H4A C4 H4B 109.5 . . ?
C3 C4 H4C 109.5 . . ?
H4A C4 H4C 109.5 . . ?
H4B C4 H4C 109.5 . . ?
C6 C5 H5A 109.5 . . ?
C6 C5 H5B 109.5 . . ?
H5A C5 H5B 109.5 . . ?
C6 C5 H5C 109.5 . . ?
H5A C5 H5C 109.5 . . ?
H5B C5 H5C 109.5 . . ?
N3 C6 C7 112.3(3) . . ?
N3 C6 C5 124.2(4) . . ?
C7 C6 C5 123.5(4) . . ?
N4 C7 C6 111.8(4) . . ?
N4 C7 C8 124.9(4) . . ?
C6 C7 C8 123.2(4) . . ?
C7 C8 H8A 109.5 . . ?
C7 C8 H8B 109.5 . . ?
H8A C8 H8B 109.5 . . ?
C7 C8 H8C 109.5 . . ?
H8A C8 H8C 109.5 . . ?
H8B C8 H8C 109.5 . . ?
C10 C9 O1 111.9(4) . . ?
C10 C9 H9A 109.2 . . ?
O1 C9 H9A 109.2 . . ?
C10 C9 H9B 109.2 . . ?
O1 C9 H9B 109.2 . . ?
H9A C9 H9B 107.9 . . ?
C11 C10 C9 115.1(4) . . ?
C11 C10 H10A 108.5 . . ?
C9 C10 H10A 108.5 . . ?
C11 C10 H10B 108.5 . . ?
C9 C10 H10B 108.5 . . ?
H10A C10 H10B 107.5 . . ?
C10 C11 Co1 113.0(3) . . ?
C10 C11 H11A 109.0 . . ?
Co1 C11 H11A 109.0 . . ?
C10 C11 H11B 109.0 . . ?
Co1 C11 H11B 109.0 . . ?
H11A C11 H11B 107.8 . . ?
N5 C12 C13 123.6(4) . . ?
N5 C12 H12 118.2 . . ?
C13 C12 H12 118.2 . . ?
C12 C13 C14 118.6(4) . . ?
C12 C13 H13 120.7 . . ?
C14 C13 H13 120.7 . . ?
C15 C14 C13 118.3(4) . . ?
C15 C14 H14 120.8 . . ?
C13 C14 H14 120.8 . . ?
C14 C15 C16 119.4(4) . . ?
C14 C15 H15 120.3 . . ?
C16 C15 H15 120.3 . . ?
N5 C16 C15 123.3(4) . . ?
N5 C16 H16 118.4 . . ?
C15 C16 H16 118.4 . . ?
C2 N1 O1 117.8(3) . . ?
C2 N1 Co1 118.9(2) . . ?
O1 N1 Co1 121.8(2) . . ?
C3 N2 O2 119.7(3) . . ?
C3 N2 Co1 117.5(3) . . ?
O2 N2 Co1 122.3(2) . . ?
C6 N3 O3 119.1(3) . . ?
C6 N3 Co1 118.1(3) . . ?
O3 N3 Co1 122.7(2) . . ?
C7 N4 O4 114.7(3) . . ?
C7 N4 Co1 117.8(3) . . ?
O4 N4 Co1 127.1(2) . . ?
C16 N5 C12 116.8(3) . . ?
C16 N5 Co1 121.0(3) . . ?
C12 N5 Co1 122.2(3) . . ?
N1 O1 C9 105.1(3) . . ?
N2 O2 H3 103(2) . . ?
N3 O3 H3 103(3) . . ?
N4 O4 H4 96.4 . . ?
O6 Cl1 O7 107.3(3) . . ?
O6 Cl1 O8' 129.9(14) . . ?
O7 Cl1 O8' 97.0(11) . . ?
O6 Cl1 O9 106.8(3) . . ?
O7 Cl1 O9 111.4(3) . . ?
O8' Cl1 O9 103.8(19) . . ?
O6 Cl1 O8 99.0(11) . . ?
O7 Cl1 O8 117.1(8) . . ?
O8' Cl1 O8 31.5(18) . . ?
O9 Cl1 O8 113.9(12) . . ?

loop_
_geom_bond_atom_site_label_1
_geom_bond_atom_site_label_2
_geom_bond_distance
_geom_bond_site_symmetry_2
_geom_bond_publ_flag
Co1 N1 1.868(3) . ?
Co1 N2 1.884(3) . ?
Co1 N3 1.887(3) . ?
Co1 N4 1.903(3) . ?
Co1 C11 2.013(4) . ?
Co1 N5 2.086(3) . ?
C1 C2 1.480(5) . ?
C1 H1A 0.9600 . ?
C1 H1B 0.9600 . ?
C1 H1C 0.9600 . ?
C2 N1 1.290(4) . ?
C2 C3 1.455(5) . ?
C3 N2 1.296(5) . ?
C3 C4 1.478(5) . ?
C4 H4A 0.9600 . ?
C4 H4B 0.9600 . ?
C4 H4C 0.9600 . ?
C5 C6 1.498(6) . ?
C5 H5A 0.9600 . ?
C5 H5B 0.9600 . ?
C5 H5C 0.9600 . ?
C6 N3 1.280(5) . ?
C6 C7 1.464(5) . ?
C7 N4 1.281(5) . ?
C7 C8 1.490(6) . ?
C8 H8A 0.9600 . ?
C8 H8B 0.9600 . ?
C8 H8C 0.9600 . ?
C9 C10 1.529(6) . ?
C9 O1 1.534(6) . ?
C9 H9A 0.9700 . ?
C9 H9B 0.9700 . ?
C10 C11 1.519(5) . ?
C10 H10A 0.9700 . ?
C10 H10B 0.9700 . ?
C11 H11A 0.9700 . ?
C11 H11B 0.9700 . ?
C12 N5 1.339(5) . ?
C12 C13 1.359(6) . ?
C12 H12 0.9300 . ?
C13 C14 1.384(7) . ?
C13 H13 0.9300 . ?
C14 C15 1.361(7) . ?
C14 H14 0.9300 . ?
C15 C16 1.364(6) . ?
C15 H15 0.9300 . ?
C16 N5 1.328(5) . ?
C16 H16 0.9300 . ?
N1 O1 1.405(4) . ?
N2 O2 1.331(4) . ?
N3 O3 1.353(4) . ?
N4 O4 1.385(4) . ?
O2 H3 1.33(6) . ?
O3 H3 1.13(6) . ?
O4 H4 0.7892 . ?
Cl1 O6 1.362(5) . ?
Cl1 O7 1.391(4) . ?
Cl1 O8' 1.40(4) . ?
Cl1 O9 1.411(4) . ?
Cl1 O8 1.414(18) . ?
